data_4505171
loop_
_publ_author_name
'Zhou, Zhao-Hui'
'Yang, Jin-Mei'
'Wan, Hui-Lin'

_publ_section_title
;
 Diamine Substitution Reactions of Tetrahydrate Succinato Nickel, Cobalt,
 and Zinc Coordination Polymers
;
_journal_issue 5
_journal_name_full 'Crystal Growth &amp; Design'
_journal_page_first 1825
_journal_paper_doi 10.1021/cg050150r
_journal_volume 5
_journal_year 2005
_chemical_formula_sum 'C16 H14 N2 Ni O5'
_chemical_formula_weight 373.00
_chemical_name_common 'phenanthroline succinato nickel'
_chemical_name_systematic
; 
 ? 
;
_space_group_IT_number 2
_symmetry_cell_setting triclinic
_symmetry_space_group_name_Hall '-P 1'
_symmetry_space_group_name_H-M 'P -1'
_atom_sites_solution_hydrogens geom
_atom_sites_solution_primary direct
_atom_sites_solution_secondary difmap
_audit_creation_method SHELXL-97
_cell_angle_alpha 97.5330(10)
_cell_angle_beta 106.6750(10)
_cell_angle_gamma 100.8370(10)
_cell_formula_units_Z 2
_cell_length_a 7.4798(4)
_cell_length_b 10.2092(6)
_cell_length_c 10.5362(6)
_cell_measurement_temperature 296(2)
_cell_measurement_theta_max 28.18
_cell_measurement_theta_min 2.06
_cell_volume 742.21(7)
_computing_cell_refinement 'SMART (Bruker, 1998)'
_computing_data_collection 'SMART (Bruker, 1998)'
_computing_data_reduction 'SMART (Bruker, 1998)'
_computing_molecular_graphics 'ORTEP-II (Johnson, 1976)'
_computing_publication_material 'SHELXL-97 (Sheldrick, 1997)'
_computing_structure_refinement 'SHELXL-97 (Sheldrick, 1997)'
_computing_structure_solution 'SHELXS-97 (Sheldrick, 1990)'
_diffrn_ambient_temperature 296(2)
_diffrn_measured_fraction_theta_full 0.934
_diffrn_measured_fraction_theta_max 0.934
_diffrn_measurement_device_type 'Smart Apex Bruker CCD'
_diffrn_radiation_monochromator graphite
_diffrn_radiation_source 'fine-focus sealed tube'
_diffrn_radiation_type MoK\a
_diffrn_radiation_wavelength 0.71073
_diffrn_reflns_av_R_equivalents 0.0816
_diffrn_reflns_av_sigmaI/netI 0.0680
_diffrn_reflns_limit_h_max 9
_diffrn_reflns_limit_h_min -9
_diffrn_reflns_limit_k_max 13
_diffrn_reflns_limit_k_min -13
_diffrn_reflns_limit_l_max 13
_diffrn_reflns_limit_l_min -13
_diffrn_reflns_number 8535
_diffrn_reflns_theta_full 28.18
_diffrn_reflns_theta_max 28.18
_diffrn_reflns_theta_min 2.06
_exptl_absorpt_coefficient_mu 1.338
_exptl_absorpt_correction_T_max 0.9005
_exptl_absorpt_correction_T_min 0.7573
_exptl_absorpt_correction_type multi-scan
_exptl_absorpt_process_details 'SDABS (Sheldrick, 1997)'
_exptl_crystal_colour blue
_exptl_crystal_density_diffrn 1.669
_exptl_crystal_density_method 'not measured'
_exptl_crystal_description prism
_exptl_crystal_F_000 384
_exptl_crystal_size_max 0.22
_exptl_crystal_size_mid 0.15
_exptl_crystal_size_min 0.08
_refine_diff_density_max 0.749
_refine_diff_density_min -0.444
_refine_diff_density_rms 0.090
_refine_ls_extinction_method none
_refine_ls_goodness_of_fit_ref 1.078
_refine_ls_hydrogen_treatment mixed
_refine_ls_matrix_type full
_refine_ls_number_parameters 223
_refine_ls_number_reflns 3405
_refine_ls_number_restraints 3
_refine_ls_restrained_S_all 1.078
_refine_ls_R_factor_all 0.0524
_refine_ls_R_factor_gt 0.0461
_refine_ls_shift/su_max 0.001
_refine_ls_shift/su_mean 0.000
_refine_ls_structure_factor_coef Fsqd
_refine_ls_weighting_details 'calc w=1/[\s^2^(Fo^2^)+(0.0468P)^2^+0.0833P] where P=(Fo^2^+2Fc^2^)/3'
_refine_ls_weighting_scheme calc
_refine_ls_wR_factor_gt 0.1041
_refine_ls_wR_factor_ref 0.1077
_reflns_number_gt 3071
_reflns_number_total 3405
_reflns_threshold_expression >2sigma(I)
_cod_data_source_file cg050150rsi20050413_123542.cif
_cod_data_source_block sad
_cod_depositor_comments
;
The following automatic conversions were performed:

'_exptl_absorpt_correction_type' value 'Multi-scan' changed to
'multi-scan' according to
/home/saulius/struct/CIF-dictionaries/cif_core.dic dictionary named
'cif_core.dic' version 2.4.1 from 2010-06-29.

Automatic conversion script
Id: cif_fix_values 1715 2011-07-08 13:25:40Z adriana 
;
_cod_original_sg_symbol_H-M p-1
_cod_database_code 4505171

loop_
_symmetry_equiv_pos_as_xyz
'x, y, z'
'-x, -y, -z'

loop_
_atom_site_label
_atom_site_type_symbol
_atom_site_fract_x
_atom_site_fract_y
_atom_site_fract_z
_atom_site_U_iso_or_equiv
_atom_site_adp_type
_atom_site_occupancy
_atom_site_symmetry_multiplicity
_atom_site_calc_flag
_atom_site_refinement_flags
Ni1 Ni 0.28717(4) 0.30897(3) 0.78993(3) 0.02216(12) Uani 1 1 d .
C1 C -0.0472(4) 0.4337(3) 0.7206(3) 0.0270(6) Uani 1 1 d .
C2 C -0.2057(4) 0.4675(3) 0.6118(3) 0.0261(5) Uani 1 1 d .
H2A H -0.2865 0.3838 0.5518 0.031 Uiso 1 1 calc R
H2B H -0.1481 0.5223 0.5588 0.031 Uiso 1 1 calc R
C3 C -0.3307(4) 0.5442(2) 0.6695(3) 0.0246(5) Uani 1 1 d .
H3A H -0.2488 0.6142 0.7463 0.029 Uiso 1 1 calc R
H3B H -0.3989 0.5886 0.6015 0.029 Uiso 1 1 calc R
C4 C -0.4752(3) 0.4515(2) 0.7137(2) 0.0237(5) Uani 1 1 d .
C5 C -0.0719(4) 0.0736(3) 0.6505(3) 0.0348(6) Uani 1 1 d .
H5A H -0.1431 0.1392 0.6398 0.042 Uiso 1 1 calc R
C6 C -0.1649(4) -0.0621(3) 0.5943(3) 0.0404(7) Uani 1 1 d .
H6A H -0.2961 -0.0861 0.5478 0.048 Uiso 1 1 calc R
C7 C -0.0630(5) -0.1595(3) 0.6075(3) 0.0422(8) Uani 1 1 d .
H7A H -0.1231 -0.2497 0.5667 0.051 Uiso 1 1 calc R
C8 C 0.1347(4) -0.1232(3) 0.6834(3) 0.0348(7) Uani 1 1 d .
C9 C 0.2531(5) -0.2183(3) 0.7071(3) 0.0449(8) Uani 1 1 d .
H9A H 0.1998 -0.3103 0.6708 0.054 Uiso 1 1 calc R
C10 C 0.4408(5) -0.1767(3) 0.7812(3) 0.0462(8) Uani 1 1 d .
H10A H 0.5139 -0.2409 0.7960 0.055 Uiso 1 1 calc R
C11 C 0.5304(4) -0.0350(3) 0.8379(3) 0.0342(6) Uani 1 1 d .
C12 C 0.7243(5) 0.0147(3) 0.9173(3) 0.0438(8) Uani 1 1 d .
H12A H 0.8040 -0.0449 0.9363 0.053 Uiso 1 1 calc R
C13 C 0.7944(4) 0.1511(3) 0.9663(3) 0.0441(8) Uani 1 1 d .
H13A H 0.9229 0.1852 1.0180 0.053 Uiso 1 1 calc R
C14 C 0.6724(4) 0.2397(3) 0.9385(3) 0.0356(6) Uani 1 1 d .
H14A H 0.7224 0.3323 0.9730 0.043 Uiso 1 1 calc R
C15 C 0.4176(4) 0.0602(3) 0.8156(3) 0.0270(6) Uani 1 1 d .
C16 C 0.2168(4) 0.0160(3) 0.7378(3) 0.0275(6) Uani 1 1 d .
N1 N 0.1161(3) 0.1129(2) 0.7196(2) 0.0265(5) Uani 1 1 d .
N2 N 0.4879(3) 0.1966(2) 0.8648(2) 0.0273(5) Uani 1 1 d .
O1 O 0.0761(3) 0.38603(19) 0.67964(19) 0.0308(4) Uani 1 1 d .
O2 O -0.0497(3) 0.4514(3) 0.8384(2) 0.0572(7) Uani 1 1 d .
O3 O -0.5696(3) 0.33832(17) 0.64007(17) 0.0272(4) Uani 1 1 d .
O4 O -0.5047(3) 0.49041(17) 0.82438(18) 0.0264(4) Uani 1 1 d .
O1W O 0.2192(3) 0.33776(19) 0.96494(19) 0.0290(4) Uani 1 1 d D
H1W1 H 0.314(3) 0.384(2) 1.032(2) 0.035 Uiso 1 1 d D
H2W1 H 0.139(3) 0.387(2) 0.943(3) 0.035 Uiso 1 1 d D

loop_
_atom_site_aniso_label
_atom_site_aniso_U_11
_atom_site_aniso_U_22
_atom_site_aniso_U_33
_atom_site_aniso_U_23
_atom_site_aniso_U_13
_atom_site_aniso_U_12
Ni1 0.01818(19) 0.02086(18) 0.02432(19) 0.00256(12) 0.00374(13) 0.00327(13)
C1 0.0199(13) 0.0288(13) 0.0310(14) 0.0065(11) 0.0060(11) 0.0059(11)
C2 0.0214(13) 0.0296(13) 0.0283(13) 0.0061(11) 0.0085(10) 0.0075(11)
C3 0.0217(12) 0.0236(12) 0.0277(13) 0.0045(10) 0.0061(10) 0.0066(10)
C4 0.0170(12) 0.0262(13) 0.0269(13) 0.0062(10) 0.0035(10) 0.0075(10)
C5 0.0270(14) 0.0371(16) 0.0348(15) 0.0055(12) 0.0060(12) 0.0014(12)
C6 0.0299(16) 0.0438(17) 0.0334(16) 0.0037(13) 0.0029(12) -0.0110(13)
C7 0.054(2) 0.0281(15) 0.0312(15) -0.0005(12) 0.0088(14) -0.0109(14)
C8 0.0477(18) 0.0266(14) 0.0284(14) 0.0032(11) 0.0152(13) 0.0014(12)
C9 0.068(2) 0.0257(15) 0.0444(18) 0.0033(13) 0.0230(17) 0.0127(15)
C10 0.068(2) 0.0337(16) 0.053(2) 0.0129(14) 0.0306(19) 0.0280(16)
C11 0.0409(17) 0.0356(15) 0.0347(15) 0.0112(12) 0.0174(13) 0.0186(13)
C12 0.0400(18) 0.054(2) 0.0507(19) 0.0215(16) 0.0192(15) 0.0279(15)
C13 0.0262(15) 0.057(2) 0.0513(19) 0.0216(16) 0.0095(14) 0.0130(14)
C14 0.0254(14) 0.0359(15) 0.0398(16) 0.0102(13) 0.0035(12) 0.0029(12)
C15 0.0308(14) 0.0274(13) 0.0266(13) 0.0072(10) 0.0120(11) 0.0101(11)
C16 0.0350(15) 0.0254(13) 0.0208(12) 0.0048(10) 0.0084(11) 0.0045(11)
N1 0.0229(11) 0.0257(11) 0.0259(11) 0.0037(9) 0.0042(9) 0.0004(9)
N2 0.0253(11) 0.0257(11) 0.0284(12) 0.0060(9) 0.0053(9) 0.0048(9)
O1 0.0262(10) 0.0396(11) 0.0309(10) 0.0100(8) 0.0091(8) 0.0160(8)
O2 0.0525(15) 0.105(2) 0.0305(12) 0.0194(13) 0.0154(11) 0.0509(15)
O3 0.0236(9) 0.0256(9) 0.0260(9) -0.0020(7) 0.0048(7) 0.0004(7)
O4 0.0255(9) 0.0238(9) 0.0263(9) 0.0004(7) 0.0076(7) 0.0017(7)
O1W 0.0245(10) 0.0326(10) 0.0260(10) 0.0036(8) 0.0040(8) 0.0056(8)

loop_
_atom_type_symbol
_atom_type_description
_atom_type_scat_dispersion_real
_atom_type_scat_dispersion_imag
_atom_type_scat_source
C C 0.0033 0.0016 'International Tables Vol C Tables 4.2.6.8 and 6.1.1.4'
H H 0.0000 0.0000 'International Tables Vol C Tables 4.2.6.8 and 6.1.1.4'
N N 0.0061 0.0033 'International Tables Vol C Tables 4.2.6.8 and 6.1.1.4'
O O 0.0106 0.0060 'International Tables Vol C Tables 4.2.6.8 and 6.1.1.4'
Ni Ni 0.3393 1.1124 'International Tables Vol C Tables 4.2.6.8 and 6.1.1.4'

loop_
_geom_angle_atom_site_label_1
_geom_angle_atom_site_label_2
_geom_angle_atom_site_label_3
_geom_angle
_geom_angle_site_symmetry_1
_geom_angle_site_symmetry_3
O1 Ni1 O1W 95.88(8) . .
O1 Ni1 N1 91.23(8) . .
O1W Ni1 N1 94.64(8) . .
O1 Ni1 N2 167.31(8) . .
O1W Ni1 N2 93.60(8) . .
N1 Ni1 N2 79.60(8) . .
O1 Ni1 O4 92.34(8) . 1_655
O1W Ni1 O4 99.63(7) . 1_655
N1 Ni1 O4 164.85(8) . 1_655
N2 Ni1 O4 94.36(8) . 1_655
O1 Ni1 O3 87.91(7) . 1_655
O1W Ni1 O3 161.23(7) . 1_655
N1 Ni1 O3 103.67(7) . 1_655
N2 Ni1 O3 85.79(8) . 1_655
O4 Ni1 O3 61.78(6) 1_655 1_655
O1 Ni1 C4 90.30(8) . 1_655
O1W Ni1 C4 130.72(8) . 1_655
N1 Ni1 C4 134.16(8) . 1_655
N2 Ni1 C4 89.87(8) . 1_655
O4 Ni1 C4 31.15(7) 1_655 1_655
O3 Ni1 C4 30.63(7) 1_655 1_655
O2 C1 O1 125.6(3) . .
O2 C1 C2 118.9(2) . .
O1 C1 C2 115.5(2) . .
C1 C2 C3 113.0(2) . .
C4 C3 C2 112.5(2) . .
O3 C4 O4 119.9(2) . .
O3 C4 C3 120.3(2) . .
O4 C4 C3 119.7(2) . .
O3 C4 Ni1 61.58(13) . 1_455
O4 C4 Ni1 58.35(12) . 1_455
C3 C4 Ni1 177.70(18) . 1_455
N1 C5 C6 122.4(3) . .
C7 C6 C5 119.7(3) . .
C6 C7 C8 119.8(3) . .
C16 C8 C7 116.7(3) . .
C16 C8 C9 119.1(3) . .
C7 C8 C9 124.2(3) . .
C10 C9 C8 121.1(3) . .
C9 C10 C11 121.4(3) . .
C15 C11 C12 117.3(3) . .
C15 C11 C10 118.5(3) . .
C12 C11 C10 124.2(3) . .
C13 C12 C11 119.4(3) . .
C12 C13 C14 119.8(3) . .
N2 C14 C13 122.6(3) . .
N2 C15 C11 123.3(3) . .
N2 C15 C16 116.6(2) . .
C11 C15 C16 120.2(2) . .
N1 C16 C8 123.1(3) . .
N1 C16 C15 117.3(2) . .
C8 C16 C15 119.6(3) . .
C5 N1 C16 118.2(2) . .
C5 N1 Ni1 128.3(2) . .
C16 N1 Ni1 113.22(17) . .
C14 N2 C15 117.6(2) . .
C14 N2 Ni1 129.62(19) . .
C15 N2 Ni1 112.29(17) . .
C1 O1 Ni1 126.57(17) . .
C4 O3 Ni1 87.79(14) . 1_455
C4 O4 Ni1 90.50(14) . 1_455

loop_
_geom_bond_atom_site_label_1
_geom_bond_atom_site_label_2
_geom_bond_distance
_geom_bond_site_symmetry_2
Ni1 O1 2.0286(18) .
Ni1 O1W 2.0487(19) .
Ni1 N1 2.073(2) .
Ni1 N2 2.097(2) .
Ni1 O4 2.0979(17) 1_655
Ni1 O3 2.1690(18) 1_655
Ni1 C4 2.464(2) 1_655
C1 O2 1.236(3) .
C1 O1 1.272(3) .
C1 C2 1.522(3) .
C2 C3 1.527(3) .
C3 C4 1.517(3) .
C4 O3 1.257(3) .
C4 O4 1.275(3) .
C4 Ni1 2.464(2) 1_455
C5 N1 1.339(3) .
C5 C6 1.393(4) .
C6 C7 1.360(5) .
C7 C8 1.415(4) .
C8 C16 1.407(4) .
C8 C9 1.432(4) .
C9 C10 1.349(5) .
C10 C11 1.442(4) .
C11 C15 1.403(4) .
C11 C12 1.406(4) .
C12 C13 1.365(5) .
C13 C14 1.401(4) .
C14 N2 1.330(3) .
C15 N2 1.365(3) .
C15 C16 1.440(4) .
C16 N1 1.353(3) .
O3 Ni1 2.1690(18) 1_455
O4 Ni1 2.0978(17) 1_455
